data_7011128
loop_
_publ_author_name
'Harry Adams'
'Scott Clunas'
'David E. Fenton'
'Sharon E. Spey'

_publ_section_title
;
 The systematic generation of monodentate bridging ethanoates in
 dinuclear nickel(II) complexes of asymmetric compartmental ligands
;
_journal_issue 3
_journal_name_full 'J. Chem. Soc., Dalton Trans.'
_journal_page_first 441
_journal_page_last 448
_journal_paper_doi 10.1039/b107928j
_journal_year 2002
_chemical_formula_sum 'C26 H35 N6 Ni2 O4 S2'
_chemical_formula_weight 677.14
_chemical_name_systematic
; 
? 
;
_space_group_IT_number 2
_symmetry_cell_setting triclinic
_symmetry_space_group_name_Hall '-P 1'
_symmetry_space_group_name_H-M 'P -1'
_atom_sites_solution_hydrogens geom
_atom_sites_solution_primary direct
_atom_sites_solution_secondary difmap
_audit_creation_method SHELXL-97
_cell_angle_alpha 84.718(12)
_cell_angle_beta 71.358(12)
_cell_angle_gamma 87.245(13)
_cell_formula_units_Z 2
_cell_length_a 10.715(7)
_cell_length_b 11.517(7)
_cell_length_c 12.583(8)
_cell_measurement_reflns_used 23
_cell_measurement_temperature 150(2)
_cell_volume 1464.8(16)
_computing_cell_refinement 'Bruker SMART'
_computing_data_collection 'Bruker SMART'
_computing_data_reduction 'Bruker SHELXTL'
_computing_molecular_graphics 'Bruker SHELXTL'
_computing_publication_material 'Bruker SHELXTL'
_computing_structure_refinement 'SHELXL-97 (Sheldrick, 1997)'
_computing_structure_solution 'SHELXS-97 (Sheldrick, 1990)'
_diffrn_ambient_temperature 150(2)
_diffrn_measured_fraction_theta_full 0.912
_diffrn_measured_fraction_theta_max 0.912
_diffrn_measurement_device_type 'CCD area detector'
_diffrn_measurement_method 'phi and omega scans'
_diffrn_radiation_monochromator graphite
_diffrn_radiation_source 'fine-focus sealed tube'
_diffrn_radiation_type MoK\a
_diffrn_radiation_wavelength 0.71073
_diffrn_reflns_av_R_equivalents 0.0925
_diffrn_reflns_av_sigmaI/netI 0.1813
_diffrn_reflns_limit_h_max 12
_diffrn_reflns_limit_h_min -14
_diffrn_reflns_limit_k_max 15
_diffrn_reflns_limit_k_min -12
_diffrn_reflns_limit_l_max 15
_diffrn_reflns_limit_l_min -16
_diffrn_reflns_number 9243
_diffrn_reflns_theta_full 28.41
_diffrn_reflns_theta_max 28.41
_diffrn_reflns_theta_min 1.78
_exptl_absorpt_coefficient_mu 1.471
_exptl_absorpt_correction_T_max 0.8669
_exptl_absorpt_correction_T_min 0.7574
_exptl_absorpt_correction_type semi-empirical
_exptl_crystal_colour green
_exptl_crystal_density_diffrn 1.535
_exptl_crystal_density_method 'not measured'
_exptl_crystal_description block
_exptl_crystal_F_000 706
_exptl_crystal_size_max 0.20
_exptl_crystal_size_mid 0.16
_exptl_crystal_size_min 0.10
_refine_diff_density_max 0.791
_refine_diff_density_min -0.990
_refine_diff_density_rms 0.139
_refine_ls_extinction_method none
_refine_ls_goodness_of_fit_ref 0.844
_refine_ls_hydrogen_treatment mixed
_refine_ls_matrix_type full
_refine_ls_number_parameters 361
_refine_ls_number_reflns 6742
_refine_ls_number_restraints 0
_refine_ls_restrained_S_all 0.844
_refine_ls_R_factor_all 0.1327
_refine_ls_R_factor_gt 0.0607
_refine_ls_shift/su_max 0.000
_refine_ls_shift/su_mean 0.000
_refine_ls_structure_factor_coef Fsqd
_refine_ls_weighting_details 'calc w=1/[\s^2^(Fo^2^)+(0.0485P)^2^+0.0000P] where P=(Fo^2^+2Fc^2^)/3'
_refine_ls_weighting_scheme calc
_refine_ls_wR_factor_gt 0.1163
_refine_ls_wR_factor_ref 0.1405
_reflns_number_gt 3462
_reflns_number_total 6742
_reflns_threshold_expression >2sigma(I)
_cod_data_source_file b107928j.txt
_cod_data_source_block ifn120m
_cod_depositor_comments
;
The following automatic conversions were performed:
'_symmetry_cell_setting' value 'Triclinic' changed to 'triclinic'
according to '/home/saulius/struct/CIF-dictionaries/cif_core.dic'
dictionary named 'cif_core.dic' version 2.4.1 from 2010-06-29.

Automatic conversion script
Id: cif_fix_enum 1527 2010-12-29 10:47:43Z saulius 
;
_cod_original_cell_volume 1464.8(15)
_cod_original_sg_symbol_H-M P-1
_cod_database_code 7011128

loop_
_symmetry_equiv_pos_as_xyz
'x, y, z'
'-x, -y, -z'

loop_
_atom_site_label
_atom_site_type_symbol
_atom_site_fract_x
_atom_site_fract_y
_atom_site_fract_z
_atom_site_U_iso_or_equiv
_atom_site_adp_type
_atom_site_occupancy
_atom_site_symmetry_multiplicity
_atom_site_calc_flag
_atom_site_refinement_flags
_atom_site_disorder_assembly
_atom_site_disorder_group
Ni1 Ni 0.72503(7) 0.20291(6) 0.37328(5) 0.02138(18) Uani 1 1 d . . .
Ni2 Ni 0.66468(6) 0.26868(6) 0.15591(5) 0.01961(18) Uani 1 1 d . . .
S1 S 0.25408(16) 0.45076(14) 0.34350(12) 0.0401(4) Uani 1 1 d . . .
S2 S 0.53127(17) -0.09865(13) 0.25873(12) 0.0381(4) Uani 1 1 d . . .
N1 N 0.8185(4) 0.2898(4) 0.4528(3) 0.0224(10) Uani 1 1 d . . .
N2 N 0.7538(4) 0.0682(4) 0.4833(3) 0.0231(10) Uani 1 1 d . . .
N3 N 0.6217(4) 0.1952(3) 0.0189(3) 0.0212(10) Uani 1 1 d . . .
N4 N 0.7105(4) 0.4203(4) 0.0454(3) 0.0193(9) Uani 1 1 d . . .
N5 N 0.4729(4) 0.3201(4) 0.2260(4) 0.0238(10) Uani 1 1 d . . .
N6 N 0.6285(4) 0.1147(4) 0.2826(3) 0.0245(10) Uani 1 1 d . . .
O1 O 0.7056(3) 0.3476(3) 0.2785(3) 0.0214(8) Uani 1 1 d . . .
O2 O 0.9000(3) 0.1589(3) 0.2602(3) 0.0263(9) Uani 1 1 d . . .
O3 O 0.8514(3) 0.2061(3) 0.0987(3) 0.0243(8) Uani 1 1 d . . .
O4 O 0.5395(3) 0.2331(3) 0.4937(3) 0.0253(8) Uani 1 1 d . . .
C1 C 0.7565(5) 0.4503(4) 0.2717(4) 0.0194(11) Uani 1 1 d . . .
C2 C 0.7386(5) 0.5406(4) 0.1917(4) 0.0202(11) Uani 1 1 d . . .
C3 C 0.7903(5) 0.6484(5) 0.1865(4) 0.0257(12) Uani 1 1 d . . .
H3A H 0.7757 0.7073 0.1336 0.031 Uiso 1 1 calc R . .
C4 C 0.8630(5) 0.6764(5) 0.2541(4) 0.0243(12) Uani 1 1 d . . .
C5 C 0.8798(5) 0.5895(5) 0.3311(4) 0.0234(12) Uani 1 1 d . . .
H5B H 0.9277 0.6063 0.3795 0.028 Uiso 1 1 calc R . .
C6 C 0.8296(5) 0.4773(4) 0.3418(4) 0.0216(12) Uani 1 1 d . . .
C7 C 0.8578(5) 0.3950(5) 0.4261(4) 0.0237(12) Uani 1 1 d . . .
H7A H 0.9113 0.4220 0.4657 0.028 Uiso 1 1 calc R . .
C8 C 0.8547(6) 0.2227(5) 0.5432(5) 0.0345(14) Uani 1 1 d . . .
H8A H 0.8069 0.2551 0.6158 0.041 Uiso 1 1 calc R . .
H8B H 0.9503 0.2297 0.5299 0.041 Uiso 1 1 calc R . .
C9 C 0.8223(5) 0.0974(5) 0.5496(5) 0.0301(13) Uani 1 1 d . . .
C10 C 0.8609(6) 0.0138(5) 0.6207(5) 0.0345(14) Uani 1 1 d . . .
H10A H 0.9102 0.0358 0.6661 0.041 Uiso 1 1 calc R . .
C11 C 0.8277(6) -0.0997(5) 0.6250(5) 0.0409(16) Uani 1 1 d . . .
H11A H 0.8541 -0.1574 0.6730 0.049 Uiso 1 1 calc R . .
C12 C 0.7554(6) -0.1298(5) 0.5589(5) 0.0369(15) Uani 1 1 d . . .
H12A H 0.7299 -0.2081 0.5614 0.044 Uiso 1 1 calc R . .
C13 C 0.7209(5) -0.0431(5) 0.4886(4) 0.0299(13) Uani 1 1 d . . .
H13A H 0.6719 -0.0638 0.4425 0.036 Uiso 1 1 calc R . .
C14 C 0.6573(5) 0.2888(4) -0.0743(4) 0.0256(12) Uani 1 1 d . . .
H14A H 0.6050 0.2811 -0.1254 0.031 Uiso 1 1 calc R . .
H14B H 0.7517 0.2807 -0.1181 0.031 Uiso 1 1 calc R . .
C15 C 0.6312(5) 0.4067(4) -0.0289(4) 0.0227(12) Uani 1 1 d . . .
H15A H 0.6538 0.4682 -0.0920 0.027 Uiso 1 1 calc R . .
H15B H 0.5365 0.4156 0.0137 0.027 Uiso 1 1 calc R . .
C16 C 0.6602(5) 0.5213(4) 0.1156(4) 0.0218(11) Uani 1 1 d . . .
H16A H 0.6619 0.5928 0.0651 0.026 Uiso 1 1 calc R . .
H16B H 0.5674 0.5075 0.1618 0.026 Uiso 1 1 calc R . .
C17 C 0.8520(5) 0.4370(5) -0.0215(4) 0.0256(12) Uani 1 1 d . . .
H17A H 0.8827 0.3704 -0.0683 0.031 Uiso 1 1 calc R . .
H17B H 0.9038 0.4353 0.0313 0.031 Uiso 1 1 calc R . .
C18 C 0.8812(5) 0.5489(5) -0.0975(4) 0.0306(13) Uani 1 1 d . . .
H18A H 0.9759 0.5521 -0.1383 0.046 Uiso 1 1 calc R . .
H18B H 0.8546 0.6158 -0.0519 0.046 Uiso 1 1 calc R . .
H18C H 0.8322 0.5511 -0.1514 0.046 Uiso 1 1 calc R . .
C19 C 0.4808(5) 0.1687(5) 0.0469(4) 0.0271(13) Uani 1 1 d . . .
H19A H 0.4660 0.1357 -0.0170 0.041 Uiso 1 1 calc R . .
H19B H 0.4279 0.2405 0.0634 0.041 Uiso 1 1 calc R . .
H19C H 0.4550 0.1123 0.1130 0.041 Uiso 1 1 calc R . .
C20 C 0.7005(5) 0.0893(4) -0.0191(4) 0.0302(13) Uani 1 1 d . . .
H20A H 0.6762 0.0610 -0.0807 0.045 Uiso 1 1 calc R . .
H20B H 0.6834 0.0288 0.0437 0.045 Uiso 1 1 calc R . .
H20C H 0.7944 0.1078 -0.0454 0.045 Uiso 1 1 calc R . .
C21 C 0.9255(5) 0.1664(4) 0.1548(5) 0.0260(13) Uani 1 1 d . . .
C22 C 1.0599(5) 0.1205(5) 0.0887(4) 0.0314(14) Uani 1 1 d . . .
H22A H 1.1076 0.0911 0.1407 0.047 Uiso 1 1 calc R . .
H22B H 1.1095 0.1836 0.0371 0.047 Uiso 1 1 calc R . .
H22C H 1.0497 0.0571 0.0454 0.047 Uiso 1 1 calc R . .
C23 C 0.3821(5) 0.3729(5) 0.2740(4) 0.0242(12) Uani 1 1 d . . .
C24 C 0.9190(6) 0.7957(5) 0.2425(5) 0.0346(14) Uani 1 1 d . . .
H24A H 0.9666 0.7992 0.2969 0.052 Uiso 1 1 calc R . .
H24B H 0.8472 0.8542 0.2570 0.052 Uiso 1 1 calc R . .
H24C H 0.9796 0.8116 0.1661 0.052 Uiso 1 1 calc R . .
C25 C 0.4944(5) 0.3489(5) 0.5215(5) 0.0312(14) Uani 1 1 d . . .
H25A H 0.4066 0.3459 0.5777 0.047 Uiso 1 1 calc R . .
H25B H 0.4902 0.3958 0.4536 0.047 Uiso 1 1 calc R . .
H25C H 0.5556 0.3842 0.5521 0.047 Uiso 1 1 calc R . .
C26 C 0.5868(5) 0.0265(5) 0.2738(4) 0.0263(13) Uani 1 1 d . . .

loop_
_atom_site_aniso_label
_atom_site_aniso_U_11
_atom_site_aniso_U_22
_atom_site_aniso_U_33
_atom_site_aniso_U_23
_atom_site_aniso_U_13
_atom_site_aniso_U_12
Ni1 0.0286(4) 0.0145(4) 0.0206(4) -0.0014(3) -0.0075(3) 0.0016(3)
Ni2 0.0250(4) 0.0135(4) 0.0197(4) -0.0023(3) -0.0061(3) 0.0008(3)
S1 0.0447(10) 0.0389(10) 0.0291(8) -0.0050(7) -0.0032(7) 0.0179(8)
S2 0.0627(11) 0.0219(8) 0.0288(8) -0.0004(6) -0.0118(8) -0.0139(8)
N1 0.026(2) 0.017(2) 0.025(2) -0.0032(19) -0.009(2) 0.0026(19)
N2 0.033(3) 0.019(3) 0.018(2) -0.0004(18) -0.008(2) 0.001(2)
N3 0.030(3) 0.011(2) 0.022(2) -0.0041(18) -0.0082(19) 0.0047(19)
N4 0.022(2) 0.017(2) 0.018(2) -0.0029(18) -0.0045(18) 0.0020(18)
N5 0.024(2) 0.015(2) 0.029(3) -0.002(2) -0.005(2) 0.003(2)
N6 0.031(3) 0.017(3) 0.024(2) -0.0005(19) -0.007(2) 0.000(2)
O1 0.028(2) 0.0129(19) 0.024(2) -0.0001(15) -0.0095(16) -0.0021(16)
O2 0.030(2) 0.024(2) 0.024(2) -0.0003(16) -0.0084(17) -0.0010(17)
O3 0.028(2) 0.021(2) 0.025(2) -0.0031(16) -0.0088(17) 0.0015(16)
O4 0.027(2) 0.017(2) 0.028(2) -0.0041(16) -0.0039(16) 0.0009(16)
C1 0.016(3) 0.022(3) 0.018(3) -0.006(2) -0.001(2) 0.005(2)
C2 0.021(3) 0.014(3) 0.022(3) 0.000(2) -0.002(2) 0.000(2)
C3 0.035(3) 0.016(3) 0.022(3) -0.001(2) -0.005(2) -0.002(2)
C4 0.030(3) 0.018(3) 0.022(3) -0.006(2) -0.002(2) -0.002(2)
C5 0.022(3) 0.029(3) 0.018(3) -0.007(2) -0.003(2) -0.001(2)
C6 0.024(3) 0.020(3) 0.020(3) -0.005(2) -0.004(2) 0.000(2)
C7 0.024(3) 0.025(3) 0.022(3) -0.003(2) -0.008(2) 0.003(2)
C8 0.051(4) 0.026(3) 0.036(3) 0.001(3) -0.028(3) 0.004(3)
C9 0.032(3) 0.031(3) 0.031(3) -0.001(3) -0.017(3) 0.008(3)
C10 0.044(4) 0.027(3) 0.035(4) 0.006(3) -0.018(3) 0.002(3)
C11 0.059(4) 0.029(4) 0.033(4) 0.010(3) -0.017(3) 0.002(3)
C12 0.056(4) 0.020(3) 0.033(3) 0.008(3) -0.013(3) 0.001(3)
C13 0.037(3) 0.024(3) 0.026(3) -0.001(2) -0.007(3) 0.002(3)
C14 0.037(3) 0.019(3) 0.020(3) -0.004(2) -0.007(2) -0.006(2)
C15 0.025(3) 0.020(3) 0.026(3) -0.003(2) -0.011(2) 0.000(2)
C16 0.026(3) 0.011(3) 0.026(3) -0.001(2) -0.005(2) 0.003(2)
C17 0.034(3) 0.024(3) 0.018(3) -0.004(2) -0.006(2) 0.000(3)
C18 0.028(3) 0.034(4) 0.027(3) 0.002(3) -0.005(2) -0.007(3)
C19 0.031(3) 0.025(3) 0.025(3) -0.004(2) -0.009(2) -0.001(2)
C20 0.045(4) 0.016(3) 0.031(3) -0.005(2) -0.015(3) 0.004(3)
C21 0.031(3) 0.013(3) 0.032(3) -0.005(2) -0.005(3) -0.007(2)
C22 0.030(3) 0.028(3) 0.031(3) -0.002(3) -0.003(3) 0.012(3)
C23 0.028(3) 0.024(3) 0.023(3) 0.005(2) -0.013(2) -0.003(3)
C24 0.051(4) 0.019(3) 0.036(3) 0.000(3) -0.016(3) -0.011(3)
C25 0.032(3) 0.025(3) 0.033(3) -0.006(3) -0.006(3) 0.007(3)
C26 0.034(3) 0.029(3) 0.014(3) 0.000(2) -0.005(2) 0.001(3)

loop_
_atom_type_symbol
_atom_type_description
_atom_type_scat_dispersion_real
_atom_type_scat_dispersion_imag
_atom_type_scat_source
C C 0.0033 0.0016 'International Tables Vol C Tables 4.2.6.8 and 6.1.1.4'
H H 0.0000 0.0000 'International Tables Vol C Tables 4.2.6.8 and 6.1.1.4'
N N 0.0061 0.0033 'International Tables Vol C Tables 4.2.6.8 and 6.1.1.4'
O O 0.0106 0.0060 'International Tables Vol C Tables 4.2.6.8 and 6.1.1.4'
Ni Ni 0.3393 1.1124 'International Tables Vol C Tables 4.2.6.8 and 6.1.1.4'
S S 0.1246 0.1234 'International Tables Vol C Tables 4.2.6.8 and 6.1.1.4'

loop_
_geom_angle_atom_site_label_1
_geom_angle_atom_site_label_2
_geom_angle_atom_site_label_3
_geom_angle
_geom_angle_site_symmetry_1
_geom_angle_site_symmetry_3
_geom_angle_publ_flag
N1 Ni1 O1 91.02(16) . . ?
N1 Ni1 O2 90.33(16) . . ?
O1 Ni1 O2 92.35(14) . . ?
N1 Ni1 N2 81.43(17) . . ?
O1 Ni1 N2 172.35(15) . . ?
O2 Ni1 N2 88.97(16) . . ?
N1 Ni1 N6 177.74(18) . . ?
O1 Ni1 N6 87.05(15) . . ?
O2 Ni1 N6 88.57(16) . . ?
N2 Ni1 N6 100.52(17) . . ?
N1 Ni1 O4 92.52(16) . . ?
O1 Ni1 O4 91.68(14) . . ?
O2 Ni1 O4 175.03(14) . . ?
N2 Ni1 O4 87.42(15) . . ?
N6 Ni1 O4 88.72(15) . . ?
O3 Ni2 O1 91.30(14) . . ?
O3 Ni2 N5 174.62(16) . . ?
O1 Ni2 N5 87.40(16) . . ?
O3 Ni2 N4 92.03(15) . . ?
O1 Ni2 N4 91.40(15) . . ?
N5 Ni2 N4 93.22(16) . . ?
O3 Ni2 N3 89.52(15) . . ?
O1 Ni2 N3 176.32(15) . . ?
N5 Ni2 N3 92.11(16) . . ?
N4 Ni2 N3 84.98(16) . . ?
O3 Ni2 N6 85.95(15) . . ?
O1 Ni2 N6 83.22(15) . . ?
N5 Ni2 N6 88.71(16) . . ?
N4 Ni2 N6 174.20(15) . . ?
N3 Ni2 N6 100.42(16) . . ?
C7 N1 C8 118.2(4) . . ?
C7 N1 Ni1 125.7(4) . . ?
C8 N1 Ni1 115.8(3) . . ?
C13 N2 C9 118.5(5) . . ?
C13 N2 Ni1 127.0(4) . . ?
C9 N2 Ni1 114.2(4) . . ?
C20 N3 C19 108.6(4) . . ?
C20 N3 C14 108.7(4) . . ?
C19 N3 C14 109.3(4) . . ?
C20 N3 Ni2 113.8(3) . . ?
C19 N3 Ni2 112.3(3) . . ?
C14 N3 Ni2 103.9(3) . . ?
C15 N4 C17 110.8(4) . . ?
C15 N4 C16 110.8(4) . . ?
C17 N4 C16 109.8(4) . . ?
C15 N4 Ni2 101.9(3) . . ?
C17 N4 Ni2 116.8(3) . . ?
C16 N4 Ni2 106.5(3) . . ?
C23 N5 Ni2 161.0(4) . . ?
C26 N6 Ni1 145.2(4) . . ?
C26 N6 Ni2 125.8(4) . . ?
Ni1 N6 Ni2 88.26(17) . . ?
C1 O1 Ni1 128.9(3) . . ?
C1 O1 Ni2 128.3(3) . . ?
Ni1 O1 Ni2 97.39(15) . . ?
C21 O2 Ni1 125.5(3) . . ?
C21 O3 Ni2 128.5(3) . . ?
C25 O4 Ni1 121.0(3) . . ?
O1 C1 C6 122.6(5) . . ?
O1 C1 C2 120.1(4) . . ?
C6 C1 C2 117.3(5) . . ?
C3 C2 C1 119.7(5) . . ?
C3 C2 C16 119.0(5) . . ?
C1 C2 C16 121.3(4) . . ?
C2 C3 C4 123.8(5) . . ?
C5 C4 C3 116.3(5) . . ?
C5 C4 C24 122.6(5) . . ?
C3 C4 C24 121.1(5) . . ?
C4 C5 C6 123.2(5) . . ?
C5 C6 C1 119.6(5) . . ?
C5 C6 C7 116.4(4) . . ?
C1 C6 C7 124.0(5) . . ?
N1 C7 C6 127.1(5) . . ?
N1 C8 C9 111.1(4) . . ?
N2 C9 C10 121.2(5) . . ?
N2 C9 C8 117.0(5) . . ?
C10 C9 C8 121.8(5) . . ?
C11 C10 C9 119.8(6) . . ?
C10 C11 C12 119.2(6) . . ?
C11 C12 C13 118.5(6) . . ?
N2 C13 C12 122.6(5) . . ?
N3 C14 C15 110.6(4) . . ?
N4 C15 C14 110.1(4) . . ?
C2 C16 N4 113.2(4) . . ?
N4 C17 C18 115.1(4) . . ?
O2 C21 O3 127.6(5) . . ?
O2 C21 C22 115.6(5) . . ?
O3 C21 C22 116.7(5) . . ?
N5 C23 S1 178.7(5) . . ?
N6 C26 S2 178.5(5) . . ?

loop_
_geom_bond_atom_site_label_1
_geom_bond_atom_site_label_2
_geom_bond_distance
_geom_bond_site_symmetry_2
_geom_bond_publ_flag
Ni1 N1 1.981(4) . ?
Ni1 O1 2.001(3) . ?
Ni1 O2 2.033(4) . ?
Ni1 N2 2.061(4) . ?
Ni1 N6 2.115(4) . ?
Ni1 O4 2.116(4) . ?
Ni2 O3 2.019(4) . ?
Ni2 O1 2.031(3) . ?
Ni2 N5 2.042(4) . ?
Ni2 N4 2.103(4) . ?
Ni2 N3 2.171(4) . ?
Ni2 N6 2.233(4) . ?
S1 C23 1.646(6) . ?
S2 C26 1.635(6) . ?
N1 C7 1.282(6) . ?
N1 C8 1.460(6) . ?
N2 C13 1.336(7) . ?
N2 C9 1.348(7) . ?
N3 C20 1.476(6) . ?
N3 C19 1.477(6) . ?
N3 C14 1.484(6) . ?
N4 C15 1.472(6) . ?
N4 C17 1.493(6) . ?
N4 C16 1.499(6) . ?
N5 C23 1.148(6) . ?
N6 C26 1.157(6) . ?
O1 C1 1.310(6) . ?
O2 C21 1.261(6) . ?
O3 C21 1.265(6) . ?
O4 C25 1.431(6) . ?
C1 C6 1.417(7) . ?
C1 C2 1.429(7) . ?
C2 C3 1.371(7) . ?
C2 C16 1.499(7) . ?
C3 C4 1.390(7) . ?
C4 C5 1.374(7) . ?
C4 C24 1.502(7) . ?
C5 C6 1.402(7) . ?
C6 C7 1.451(7) . ?
C8 C9 1.490(8) . ?
C9 C10 1.392(7) . ?
C10 C11 1.363(8) . ?
C11 C12 1.379(8) . ?
C12 C13 1.388(7) . ?
C14 C15 1.501(7) . ?
C17 C18 1.514(7) . ?
C21 C22 1.512(7) . ?

loop_
_geom_torsion_atom_site_label_1
_geom_torsion_atom_site_label_2
_geom_torsion_atom_site_label_3
_geom_torsion_atom_site_label_4
_geom_torsion
_geom_torsion_site_symmetry_1
_geom_torsion_site_symmetry_2
_geom_torsion_site_symmetry_3
_geom_torsion_site_symmetry_4
_geom_torsion_publ_flag
O1 Ni1 N1 C7 -8.5(4) . . . . ?
O2 Ni1 N1 C7 83.9(4) . . . . ?
N2 Ni1 N1 C7 172.8(5) . . . . ?
N6 Ni1 N1 C7 23(5) . . . . ?
O4 Ni1 N1 C7 -100.2(4) . . . . ?
O1 Ni1 N1 C8 177.3(4) . . . . ?
O2 Ni1 N1 C8 -90.4(4) . . . . ?
N2 Ni1 N1 C8 -1.5(4) . . . . ?
N6 Ni1 N1 C8 -151(4) . . . . ?
O4 Ni1 N1 C8 85.5(4) . . . . ?
N1 Ni1 N2 C13 -177.2(5) . . . . ?
O1 Ni1 N2 C13 173.2(10) . . . . ?
O2 Ni1 N2 C13 -86.7(4) . . . . ?
N6 Ni1 N2 C13 1.6(5) . . . . ?
O4 Ni1 N2 C13 89.8(4) . . . . ?
N1 Ni1 N2 C9 -2.6(4) . . . . ?
O1 Ni1 N2 C9 -12.2(14) . . . . ?
O2 Ni1 N2 C9 87.9(4) . . . . ?
N6 Ni1 N2 C9 176.2(4) . . . . ?
O4 Ni1 N2 C9 -95.6(4) . . . . ?
O3 Ni2 N3 C20 29.7(4) . . . . ?
O1 Ni2 N3 C20 133(2) . . . . ?
N5 Ni2 N3 C20 -145.2(4) . . . . ?
N4 Ni2 N3 C20 121.8(4) . . . . ?
N6 Ni2 N3 C20 -56.1(4) . . . . ?
O3 Ni2 N3 C19 153.6(3) . . . . ?
O1 Ni2 N3 C19 -104(2) . . . . ?
N5 Ni2 N3 C19 -21.3(3) . . . . ?
N4 Ni2 N3 C19 -114.3(3) . . . . ?
N6 Ni2 N3 C19 67.8(3) . . . . ?
O3 Ni2 N3 C14 -88.4(3) . . . . ?
O1 Ni2 N3 C14 14(2) . . . . ?
N5 Ni2 N3 C14 96.8(3) . . . . ?
N4 Ni2 N3 C14 3.7(3) . . . . ?
N6 Ni2 N3 C14 -174.2(3) . . . . ?
O3 Ni2 N4 C15 114.6(3) . . . . ?
O1 Ni2 N4 C15 -154.1(3) . . . . ?
N5 Ni2 N4 C15 -66.6(3) . . . . ?
N3 Ni2 N4 C15 25.2(3) . . . . ?
N6 Ni2 N4 C15 -176.0(15) . . . . ?
O3 Ni2 N4 C17 -6.3(3) . . . . ?
O1 Ni2 N4 C17 85.1(3) . . . . ?
N5 Ni2 N4 C17 172.5(3) . . . . ?
N3 Ni2 N4 C17 -95.6(3) . . . . ?
N6 Ni2 N4 C17 63.2(17) . . . . ?
O3 Ni2 N4 C16 -129.3(3) . . . . ?
O1 Ni2 N4 C16 -38.0(3) . . . . ?
N5 Ni2 N4 C16 49.5(3) . . . . ?
N3 Ni2 N4 C16 141.3(3) . . . . ?
N6 Ni2 N4 C16 -59.9(17) . . . . ?
O3 Ni2 N5 C23 104(2) . . . . ?
O1 Ni2 N5 C23 27.8(13) . . . . ?
N4 Ni2 N5 C23 -63.5(13) . . . . ?
N3 Ni2 N5 C23 -148.6(13) . . . . ?
N6 Ni2 N5 C23 111.1(13) . . . . ?
N1 Ni1 N6 C26 152(4) . . . . ?
O1 Ni1 N6 C26 -176.8(7) . . . . ?
O2 Ni1 N6 C26 90.8(7) . . . . ?
N2 Ni1 N6 C26 2.1(7) . . . . ?
O4 Ni1 N6 C26 -85.1(7) . . . . ?
N1 Ni1 N6 Ni2 -17(4) . . . . ?
O1 Ni1 N6 Ni2 14.64(14) . . . . ?
O2 Ni1 N6 Ni2 -77.78(15) . . . . ?
N2 Ni1 N6 Ni2 -166.47(15) . . . . ?
O4 Ni1 N6 Ni2 106.39(15) . . . . ?
O3 Ni2 N6 C26 -94.7(5) . . . . ?
O1 Ni2 N6 C26 173.5(5) . . . . ?
N5 Ni2 N6 C26 86.0(5) . . . . ?
N4 Ni2 N6 C26 -164.4(14) . . . . ?
N3 Ni2 N6 C26 -5.9(5) . . . . ?
O3 Ni2 N6 Ni1 77.29(15) . . . . ?
O1 Ni2 N6 Ni1 -14.50(14) . . . . ?
N5 Ni2 N6 Ni1 -102.03(17) . . . . ?
N4 Ni2 N6 Ni1 7.5(16) . . . . ?
N3 Ni2 N6 Ni1 166.05(14) . . . . ?
N1 Ni1 O1 C1 7.5(4) . . . . ?
O2 Ni1 O1 C1 -82.9(4) . . . . ?
N2 Ni1 O1 C1 16.9(13) . . . . ?
N6 Ni1 O1 C1 -171.3(4) . . . . ?
O4 Ni1 O1 C1 100.0(4) . . . . ?
N1 Ni1 O1 Ni2 162.55(16) . . . . ?
O2 Ni1 O1 Ni2 72.18(15) . . . . ?
N2 Ni1 O1 Ni2 172.0(11) . . . . ?
N6 Ni1 O1 Ni2 -16.27(15) . . . . ?
O4 Ni1 O1 Ni2 -104.90(15) . . . . ?
O3 Ni2 O1 C1 85.0(4) . . . . ?
N5 Ni2 O1 C1 -100.2(4) . . . . ?
N4 Ni2 O1 C1 -7.1(4) . . . . ?
N3 Ni2 O1 C1 -18(2) . . . . ?
N6 Ni2 O1 C1 170.8(4) . . . . ?
O3 Ni2 O1 Ni1 -70.29(15) . . . . ?
N5 Ni2 O1 Ni1 104.48(16) . . . . ?
N4 Ni2 O1 Ni1 -162.35(15) . . . . ?
N3 Ni2 O1 Ni1 -173(2) . . . . ?
N6 Ni2 O1 Ni1 15.47(14) . . . . ?
N1 Ni1 O2 C21 -133.2(4) . . . . ?
O1 Ni1 O2 C21 -42.2(4) . . . . ?
N2 Ni1 O2 C21 145.4(4) . . . . ?
N6 Ni1 O2 C21 44.8(4) . . . . ?
O4 Ni1 O2 C21 101.8(16) . . . . ?
O1 Ni2 O3 C21 38.9(4) . . . . ?
N5 Ni2 O3 C21 -37.0(19) . . . . ?
N4 Ni2 O3 C21 130.3(4) . . . . ?
N3 Ni2 O3 C21 -144.7(4) . . . . ?
N6 Ni2 O3 C21 -44.2(4) . . . . ?
N1 Ni1 O4 C25 54.3(4) . . . . ?
O1 Ni1 O4 C25 -36.8(4) . . . . ?
O2 Ni1 O4 C25 179(100) . . . . ?
N2 Ni1 O4 C25 135.6(4) . . . . ?
N6 Ni1 O4 C25 -123.8(4) . . . . ?
Ni1 O1 C1 C6 -5.2(7) . . . . ?
Ni2 O1 C1 C6 -153.1(4) . . . . ?
Ni1 O1 C1 C2 175.2(3) . . . . ?
Ni2 O1 C1 C2 27.3(6) . . . . ?
O1 C1 C2 C3 178.9(4) . . . . ?
C6 C1 C2 C3 -0.8(7) . . . . ?
O1 C1 C2 C16 1.0(7) . . . . ?
C6 C1 C2 C16 -178.6(4) . . . . ?
C1 C2 C3 C4 1.2(8) . . . . ?
C16 C2 C3 C4 179.1(5) . . . . ?
C2 C3 C4 C5 -1.3(8) . . . . ?
C2 C3 C4 C24 178.8(5) . . . . ?
C3 C4 C5 C6 1.0(7) . . . . ?
C24 C4 C5 C6 -179.1(5) . . . . ?
C4 C5 C6 C1 -0.7(8) . . . . ?
C4 C5 C6 C7 179.0(5) . . . . ?
O1 C1 C6 C5 -179.1(4) . . . . ?
C2 C1 C6 C5 0.5(7) . . . . ?
O1 C1 C6 C7 1.2(8) . . . . ?
C2 C1 C6 C7 -179.2(4) . . . . ?
C8 N1 C7 C6 -177.9(5) . . . . ?
Ni1 N1 C7 C6 8.0(8) . . . . ?
C5 C6 C7 N1 177.5(5) . . . . ?
C1 C6 C7 N1 -2.8(8) . . . . ?
C7 N1 C8 C9 -169.8(5) . . . . ?
Ni1 N1 C8 C9 4.9(6) . . . . ?
C13 N2 C9 C10 1.3(8) . . . . ?
Ni1 N2 C9 C10 -173.8(4) . . . . ?
C13 N2 C9 C8 -178.7(5) . . . . ?
Ni1 N2 C9 C8 6.2(6) . . . . ?
N1 C8 C9 N2 -7.3(7) . . . . ?
N1 C8 C9 C10 172.7(5) . . . . ?
N2 C9 C10 C11 -0.9(9) . . . . ?
C8 C9 C10 C11 179.2(6) . . . . ?
C9 C10 C11 C12 -0.4(9) . . . . ?
C10 C11 C12 C13 1.1(9) . . . . ?
C9 N2 C13 C12 -0.6(8) . . . . ?
Ni1 N2 C13 C12 173.8(4) . . . . ?
C11 C12 C13 N2 -0.6(9) . . . . ?
C20 N3 C14 C15 -154.3(4) . . . . ?
C19 N3 C14 C15 87.3(5) . . . . ?
Ni2 N3 C14 C15 -32.7(5) . . . . ?
C17 N4 C15 C14 73.4(5) . . . . ?
C16 N4 C15 C14 -164.5(4) . . . . ?
Ni2 N4 C15 C14 -51.5(4) . . . . ?
N3 C14 C15 N4 60.4(6) . . . . ?
C3 C2 C16 N4 125.3(5) . . . . ?
C1 C2 C16 N4 -56.8(6) . . . . ?
C15 N4 C16 C2 -179.0(4) . . . . ?
C17 N4 C16 C2 -56.4(5) . . . . ?
Ni2 N4 C16 C2 71.0(4) . . . . ?
C15 N4 C17 C18 65.7(5) . . . . ?
C16 N4 C17 C18 -57.0(5) . . . . ?
Ni2 N4 C17 C18 -178.3(3) . . . . ?
Ni1 O2 C21 O3 3.0(7) . . . . ?
Ni1 O2 C21 C22 -176.0(3) . . . . ?
Ni2 O3 C21 O2 -1.5(7) . . . . ?
Ni2 O3 C21 C22 177.5(3) . . . . ?
Ni2 N5 C23 S1 1(25) . . . . ?
Ni1 N6 C26 S2 -102(21) . . . . ?
Ni2 N6 C26 S2 64(21) . . . . ?
